data_7052074
loop_
_publ_author_name
'Sergiusz Luli\'nski'
'Izabela Madura'
'Janusz Serwatowski'
'Halina Szaty\/lowicz'
'Janusz Zachara'

_publ_section_title
;
 A tautomeric equilibrium between functionalized 2-formylphenylboronic
 acids and corresponding
 1,3-dihydro-1,3-dihydroxybenzo[c][2,1]oxaboroles
;
_journal_issue 1
_journal_name_full 'New Journal of Chemistry'
_journal_page_first 144
_journal_paper_doi 10.1039/b611195e
_journal_volume 31
_journal_year 2007
_chemical_formula_moiety 'C7H6B1Br1O3 , H2O'
_chemical_formula_sum 'C7 H8 B Br O4'
_chemical_formula_weight 246.85
_chemical_name_systematic
;
1,3-Dihydro-1,3-dihydroxy-4-bromo-2,1-benzoxaborole monohydrate
;
_space_group_IT_number 9
_symmetry_cell_setting monoclinic
_symmetry_Int_Tables_number 9
_symmetry_space_group_name_Hall 'C -2yc'
_symmetry_space_group_name_H-M 'C 1 c 1'
_atom_sites_solution_hydrogens geom
_atom_sites_solution_primary direct
_atom_sites_solution_secondary difmap
_audit_creation_method SHELXL-97
_cell_angle_alpha 90.00
_cell_angle_beta 94.473(18)
_cell_angle_gamma 90.00
_cell_formula_units_Z 16
_cell_length_a 11.159(3)
_cell_length_b 11.116(2)
_cell_length_c 29.383(7)
_cell_measurement_reflns_used 47
_cell_measurement_temperature 293(2)
_cell_measurement_theta_max 16.46
_cell_measurement_theta_min 6.26
_cell_volume 3633.7(15)
_computing_cell_refinement 'Siemens P3 software'
_computing_data_collection 'Siemens P3 software'
_computing_data_reduction 'XDISK, Siemens P3 software'
_computing_molecular_graphics
;
ORTEP III (Burnett, Johnson, 1996) & DIAMOND v2.1 (Brandenburg, 1999)
;
_computing_publication_material
;
SHELXL-97 (Sheldrick, 1997) & PLATON99 (Spek, 1999)
;
_computing_structure_refinement 'SHELXL-97 (Sheldrick, 1997)'
_computing_structure_solution 'SHELXS-97 (Sheldrick, 1990)'
_diffrn_ambient_temperature 293(2)
_diffrn_detector 'scintillation counter'
_diffrn_measured_fraction_theta_full 0.970
_diffrn_measured_fraction_theta_max 0.970
_diffrn_measurement_device 'four-circle diffractometer'
_diffrn_measurement_device_type 'Siemens P3'
_diffrn_measurement_method 'profile data from \q/2\q scans'
_diffrn_radiation_monochromator graphite
_diffrn_radiation_source 'fine-focus sealed tube'
_diffrn_radiation_type MoK\a
_diffrn_radiation_wavelength 0.71073
_diffrn_reflns_av_R_equivalents 0.0000
_diffrn_reflns_av_sigmaI/netI 0.0399
_diffrn_reflns_limit_h_max 13
_diffrn_reflns_limit_h_min 0
_diffrn_reflns_limit_k_max 13
_diffrn_reflns_limit_k_min 0
_diffrn_reflns_limit_l_max 34
_diffrn_reflns_limit_l_min -34
_diffrn_reflns_number 3296
_diffrn_reflns_theta_full 25.04
_diffrn_reflns_theta_max 25.04
_diffrn_reflns_theta_min 2.59
_diffrn_standards_decay_% 0
_diffrn_standards_interval_count 70
_diffrn_standards_number 2
_exptl_absorpt_coefficient_mu 4.501
_exptl_absorpt_correction_T_max 0.43515
_exptl_absorpt_correction_T_min 0.24031
_exptl_absorpt_correction_type gaussian
_exptl_absorpt_process_details 'analytical SHELX76 (Sheldrick, 1976)'
_exptl_crystal_colour white
_exptl_crystal_density_diffrn 1.805
_exptl_crystal_density_method 'not measured'
_exptl_crystal_description 'square plates'
_exptl_crystal_F_000 1952
_exptl_crystal_size_max 0.38
_exptl_crystal_size_mid 0.36
_exptl_crystal_size_min 0.23
_refine_diff_density_max 0.764
_refine_diff_density_min -0.782
_refine_diff_density_rms 0.118
_refine_ls_abs_structure_Flack 0.21(5)
_refine_ls_extinction_method none
_refine_ls_goodness_of_fit_ref 1.040
_refine_ls_hydrogen_treatment constr
_refine_ls_matrix_type full
_refine_ls_number_parameters 319
_refine_ls_number_reflns 3296
_refine_ls_number_restraints 278
_refine_ls_restrained_S_all 1.002
_refine_ls_R_factor_all 0.0809
_refine_ls_R_factor_gt 0.0593
_refine_ls_shift/su_max 0.000
_refine_ls_shift/su_mean 0.000
_refine_ls_structure_factor_coef Fsqd
_refine_ls_weighting_details 'calc w=1/[\s^2^(Fo^2^)+(0.0748P)^2^+39.0000P] where P=(Fo^2^+2Fc^2^)/3'
_refine_ls_weighting_scheme calc
_refine_ls_wR_factor_gt 0.1481
_refine_ls_wR_factor_ref 0.1617
_reflns_number_gt 2557
_reflns_number_total 3296
_reflns_threshold_expression I>2\s(I)
_cod_data_source_file b611195e.txt
_cod_data_source_block comp3-II
_cod_original_cell_volume 3633.6(14)
_cod_original_sg_symbol_H-M Cc
_cod_database_code 7052074

loop_
_symmetry_equiv_pos_as_xyz
'x, y, z'
'x, -y, z+1/2'
'x+1/2, y+1/2, z'
'x+1/2, -y+1/2, z+1/2'

loop_
_atom_site_label
_atom_site_type_symbol
_atom_site_fract_x
_atom_site_fract_y
_atom_site_fract_z
_atom_site_U_iso_or_equiv
_atom_site_adp_type
_atom_site_occupancy
_atom_site_symmetry_multiplicity
_atom_site_calc_flag
_atom_site_refinement_flags
_atom_site_disorder_assembly
_atom_site_disorder_group
Br1_1 Br 0.0629(3) -0.12328(18) 0.29585(9) 0.0515(5) Uani 0.886(3) 1 d PD A 1
B1_1 B 0.3830(7) -0.1468(8) 0.4324(3) 0.028(4) Uiso 0.886(3) 1 d PD A 1
C1_1 C 0.3525(6) -0.2194(7) 0.3876(2) 0.027(3) Uiso 0.886(3) 1 d PD A 1
C2_1 C 0.2522(6) -0.1603(7) 0.3670(2) 0.030(3) Uiso 0.886(3) 1 d PD A 1
C3_1 C 0.1979(7) -0.1997(7) 0.3252(3) 0.035(3) Uiso 0.886(3) 1 d PD A 1
C4_1 C 0.2455(7) -0.2985(7) 0.3051(3) 0.030(4) Uiso 0.886(3) 1 d PD A 1
H4_1 H 0.2098 -0.3256 0.2773 0.036 Uiso 0.886(3) 1 calc PR A 1
C5_1 C 0.3442(8) -0.3584(9) 0.3246(3) 0.042(4) Uiso 0.886(3) 1 d PD A 1
H5_1 H 0.3745 -0.4249 0.3101 0.050 Uiso 0.886(3) 1 calc PR A 1
C6_1 C 0.3987(8) -0.3194(8) 0.3663(3) 0.033(3) Uiso 0.886(3) 1 d PD A 1
H6_1 H 0.4653 -0.3597 0.3798 0.039 Uiso 0.886(3) 1 calc PR A 1
C7_1 C 0.2169(7) -0.0555(8) 0.3947(3) 0.031(3) Uiso 0.886(3) 1 d PD A 1
H7_1 H 0.2313 0.0172 0.3771 0.037 Uiso 0.886(3) 1 calc PR A 1
O1_1 O 0.4697(7) -0.1595(9) 0.4668(3) 0.044(3) Uani 0.886(3) 1 d PD A 1
H1_1 H 0.5053 -0.2232 0.4638 0.066 Uiso 0.886(3) 1 calc PR A 1
O2_1 O 0.3021(7) -0.0547(7) 0.4343(3) 0.042(3) Uani 0.886(3) 1 d PDU A 1
O3_1 O 0.1020(7) -0.0485(10) 0.4077(4) 0.042(3) Uani 0.886(3) 1 d PD A 1
H3_1 H 0.0897 -0.1045 0.4248 0.063 Uiso 0.886(3) 1 calc PR A 1
O4_1 O 0.4779(9) -0.0045(9) 0.5401(4) 0.037(2) Uani 0.886(3) 1 d P A 1
Br1_2 Br 0.2948(3) 0.52118(15) 0.70593(9) 0.0496(5) Uani 0.886(3) 1 d PD A 1
B1_2 B 0.2914(8) 0.2335(8) 0.5683(3) 0.032(4) Uiso 0.886(3) 1 d PD A 1
C1_2 C 0.3730(7) 0.2534(7) 0.6128(3) 0.031(3) Uiso 0.886(3) 1 d PD A 1
C2_2 C 0.3173(7) 0.3490(6) 0.6340(2) 0.031(3) Uiso 0.886(3) 1 d PD A 1
C3_2 C 0.3666(7) 0.3926(6) 0.6760(3) 0.028(3) Uiso 0.886(3) 1 d PD A 1
C4_2 C 0.4698(7) 0.3409(7) 0.6959(3) 0.039(4) Uiso 0.886(3) 1 d PD A 1
H4_2 H 0.5029 0.3701 0.7238 0.047 Uiso 0.886(3) 1 calc PR A 1
C5_2 C 0.5251(9) 0.2468(8) 0.6754(3) 0.037(4) Uiso 0.886(3) 1 d PD A 1
H5_2 H 0.5944 0.2128 0.6896 0.044 Uiso 0.886(3) 1 calc PR A 1
C6_2 C 0.4772(8) 0.2026(9) 0.6336(3) 0.034(3) Uiso 0.886(3) 1 d PD A 1
H6_2 H 0.5148 0.1394 0.6196 0.041 Uiso 0.886(3) 1 calc PR A 1
C7_2 C 0.2067(8) 0.3904(7) 0.6064(3) 0.038(4) Uiso 0.886(3) 1 d PD A 1
H7_2 H 0.1378 0.3716 0.6239 0.045 Uiso 0.886(3) 1 calc PR A 1
O1_2 O 0.2980(9) 0.1540(7) 0.5335(3) 0.049(3) Uani 0.886(3) 1 d PD A 1
H1_2 H 0.3613 0.1164 0.5370 0.073 Uiso 0.886(3) 1 calc PR A 1
O2_2 O 0.1983(7) 0.3140(7) 0.5666(3) 0.040(3) Uani 0.886(3) 1 d PDU A 1
O3_2 O 0.1956(10) 0.5080(7) 0.5931(3) 0.039(3) Uani 0.886(3) 1 d PD A 1
H3_2 H 0.2582 0.5303 0.5828 0.058 Uiso 0.886(3) 1 calc PR A 1
O4_2 O 0.1270(10) 0.1642(9) 0.4601(4) 0.035(2) Uani 0.886(3) 1 d P A 1
Br1_3 Br 0.9309(3) 0.37080(18) 0.70476(10) 0.0542(5) Uani 0.886(3) 1 d PD A 1
B1_3 B 0.6210(8) 0.4045(9) 0.5662(3) 0.039(4) Uiso 0.886(3) 1 d PD A 1
C1_3 C 0.6495(6) 0.4757(7) 0.6111(2) 0.028(3) Uiso 0.886(3) 1 d PD A 1
C2_3 C 0.7471(6) 0.4144(7) 0.6325(2) 0.030(3) Uiso 0.886(3) 1 d PD A 1
C3_3 C 0.7987(7) 0.4527(7) 0.6747(3) 0.029(3) Uiso 0.886(3) 1 d PD A 1
C4_3 C 0.7516(8) 0.5519(7) 0.6948(3) 0.046(4) Uiso 0.886(3) 1 d PD A 1
H4_3 H 0.7858 0.5777 0.7230 0.056 Uiso 0.886(3) 1 calc PR A 1
C5_3 C 0.6556(8) 0.6142(9) 0.6744(3) 0.038(4) Uiso 0.886(3) 1 d PD A 1
H5_3 H 0.6255 0.6812 0.6886 0.046 Uiso 0.886(3) 1 calc PR A 1
C6_3 C 0.6038(9) 0.5766(8) 0.6323(3) 0.035(3) Uiso 0.886(3) 1 d PD A 1
H6_3 H 0.5389 0.6183 0.6182 0.042 Uiso 0.886(3) 1 calc PR A 1
C7_3 C 0.7835(7) 0.3090(7) 0.6052(3) 0.028(3) Uiso 0.886(3) 1 d PD A 1
H7_3 H 0.7681 0.2359 0.6225 0.034 Uiso 0.886(3) 1 calc PR A 1
O1_3 O 0.5367(7) 0.4196(9) 0.5311(3) 0.051(3) Uani 0.886(3) 1 d PD A 1
H1_3 H 0.5024 0.4841 0.5339 0.076 Uiso 0.886(3) 1 calc PR A 1
O2_3 O 0.7002(6) 0.3104(7) 0.5647(2) 0.037(3) Uani 0.886(3) 1 d PDU A 1
O3_3 O 0.8987(7) 0.3024(9) 0.5920(3) 0.037(3) Uani 0.886(3) 1 d PD A 1
H3_3 H 0.9126 0.3616 0.5767 0.055 Uiso 0.886(3) 1 calc PR A 1
O4_3 O 0.5288(10) 0.2620(12) 0.4602(4) 0.047(3) Uani 0.886(3) 1 d P A 1
Br1_4 Br 0.7202(3) -0.25819(16) 0.29369(9) 0.0496(5) Uani 0.886(3) 1 d PD A 1
B1_4 B 0.7108(8) 0.0196(8) 0.4334(3) 0.035(4) Uiso 0.886(3) 1 d PD A 1
C1_4 C 0.6307(7) 0.0008(7) 0.3885(3) 0.033(3) Uiso 0.886(3) 1 d PD A 1
C2_4 C 0.6889(7) -0.0916(6) 0.3665(2) 0.030(3) Uiso 0.886(3) 1 d PD A 1
C3_4 C 0.6422(7) -0.1340(6) 0.3240(3) 0.032(3) Uiso 0.886(3) 1 d PD A 1
C4_4 C 0.5383(7) -0.0839(7) 0.3040(3) 0.033(4) Uiso 0.886(3) 1 d PD A 1
H4_4 H 0.5070 -0.1117 0.2756 0.040 Uiso 0.886(3) 1 calc PR A 1
C5_4 C 0.4799(9) 0.0066(9) 0.3253(3) 0.045(4) Uiso 0.886(3) 1 d PD A 1
H5_4 H 0.4096 0.0392 0.3113 0.054 Uiso 0.886(3) 1 calc PR A 1
C6_4 C 0.5252(8) 0.0500(8) 0.3677(3) 0.035(3) Uiso 0.886(3) 1 d PD A 1
H6_4 H 0.4855 0.1112 0.3821 0.042 Uiso 0.886(3) 1 calc PR A 1
C7_4 C 0.8008(7) -0.1322(7) 0.3942(3) 0.028(3) Uiso 0.886(3) 1 d PD A 1
H7_4 H 0.8705 -0.1132 0.3772 0.033 Uiso 0.886(3) 1 calc PR A 1
O1_4 O 0.7026(8) 0.0957(7) 0.4689(3) 0.044(3) Uani 0.886(3) 1 d PD A 1
H1_4 H 0.6470 0.1428 0.4631 0.066 Uiso 0.886(3) 1 calc PR A 1
O2_4 O 0.8062(7) -0.0587(7) 0.4347(3) 0.040(3) Uani 0.886(3) 1 d PDU A 1
O3_4 O 0.8072(9) -0.2525(7) 0.4067(3) 0.033(2) Uani 0.886(3) 1 d PD A 1
H3_4 H 0.7438 -0.2728 0.4168 0.049 Uiso 0.886(3) 1 calc PR A 1
O4_4 O 0.8725(10) 0.0918(10) 0.5395(4) 0.044(3) Uani 0.886(3) 1 d P A 1
Br11_5 Br -0.432(2) -0.1269(11) 0.2935(7) 0.054(2) Uiso 0.114(3) 1 d PG A 2
B11_5 B -0.112(2) -0.1488(8) 0.4302(7) 0.044(4) Uiso 0.114(3) 1 d PG A 2
C11_5 C -0.142(2) -0.2218(9) 0.3855(7) 0.044(4) Uiso 0.114(3) 1 d PG A 2
C21_5 C -0.243(2) -0.1629(9) 0.3647(7) 0.044(4) Uiso 0.114(3) 1 d PG A 2
C31_5 C -0.297(2) -0.2030(10) 0.3230(7) 0.044(4) Uiso 0.114(3) 1 d PG A 2
C41_5 C -0.249(2) -0.3016(10) 0.3030(7) 0.044(4) Uiso 0.114(3) 1 d PG A 2
H41_5 H -0.2843 -0.3290 0.2752 0.053 Uiso 0.114(3) 1 d PG A 2
C51_5 C -0.150(2) -0.3612(9) 0.3226(7) 0.044(4) Uiso 0.114(3) 1 d PG A 2
H51_5 H -0.1198 -0.4277 0.3082 0.053 Uiso 0.114(3) 1 d PG A 2
C61_5 C -0.096(2) -0.3217(9) 0.3642(7) 0.044(4) Uiso 0.114(3) 1 d PG A 2
H61_5 H -0.0290 -0.3617 0.3777 0.053 Uiso 0.114(3) 1 d PG A 2
C71_5 C -0.279(2) -0.0586(9) 0.3925(7) 0.044(4) Uiso 0.114(3) 1 d PG A 2
H71_5 H -0.2649 0.0143 0.3749 0.053 Uiso 0.114(3) 1 d PG A 2
O11_5 O -0.026(2) -0.1610(8) 0.4647(7) 0.044(4) Uiso 0.114(3) 1 d PG A 2
H11_5 H 0.0103 -0.2245 0.4617 0.066 Uiso 0.114(3) 1 d PG A 2
O21_5 O -0.194(2) -0.0571(8) 0.4320(7) 0.044(4) Uiso 0.114(3) 1 d PG A 2
O31_5 O -0.394(2) -0.0518(10) 0.4054(7) 0.044(4) Uiso 0.114(3) 1 d PG A 2
H31_5 H -0.4059 -0.1079 0.4226 0.066 Uiso 0.114(3) 1 d PG A 2
O41_5 O -0.018(2) -0.0060(8) 0.5378(7) 0.044(4) Uiso 0.114(3) 1 d PG A 2
Br12_5 Br -0.204(2) 0.5195(11) 0.7033(7) 0.054(2) Uiso 0.114(3) 1 d PG A 2
B12_5 B -0.206(2) 0.2312(9) 0.5659(7) 0.044(4) Uiso 0.114(3) 1 d PG A 2
C12_5 C -0.124(2) 0.2515(9) 0.6104(7) 0.044(4) Uiso 0.114(3) 1 d PG A 2
C22_5 C -0.181(2) 0.3469(10) 0.6315(7) 0.044(4) Uiso 0.114(3) 1 d PG A 2
C32_5 C -0.131(2) 0.3910(10) 0.6736(7) 0.044(4) Uiso 0.114(3) 1 d PG A 2
C42_5 C -0.028(2) 0.3394(10) 0.6934(7) 0.044(4) Uiso 0.114(3) 1 d PG A 2
H42_5 H 0.0049 0.3687 0.7213 0.053 Uiso 0.114(3) 1 d PG A 2
C52_5 C 0.028(2) 0.2458(10) 0.6730(7) 0.044(4) Uiso 0.114(3) 1 d PG A 2
H52_5 H 0.0974 0.2123 0.6871 0.053 Uiso 0.114(3) 1 d PG A 2
C62_5 C -0.020(2) 0.2011(9) 0.6313(7) 0.044(4) Uiso 0.114(3) 1 d PG A 2
H62_5 H 0.0176 0.1378 0.6174 0.053 Uiso 0.114(3) 1 d PG A 2
C72_5 C -0.291(2) 0.3882(10) 0.6039(7) 0.044(4) Uiso 0.114(3) 1 d PG A 2
H72_5 H -0.3598 0.3694 0.6214 0.053 Uiso 0.114(3) 1 d PG A 2
O12_5 O -0.199(2) 0.1516(9) 0.5312(7) 0.044(4) Uiso 0.114(3) 1 d PG A 2
H12_5 H -0.1356 0.1142 0.5347 0.066 Uiso 0.114(3) 1 d PG A 2
O22_5 O -0.299(2) 0.3116(10) 0.5641(7) 0.044(4) Uiso 0.114(3) 1 d PG A 2
O32_5 O -0.303(2) 0.5056(10) 0.5904(7) 0.044(4) Uiso 0.114(3) 1 d PG A 2
H32_5 H -0.2400 0.5281 0.5802 0.066 Uiso 0.114(3) 1 d PG A 2
O42_5 O -0.370(2) 0.1612(10) 0.4577(7) 0.044(4) Uiso 0.114(3) 1 d PG A 2
Br13_5 Br 0.433(2) 0.3717(11) 0.7024(7) 0.054(2) Uiso 0.114(3) 1 d PG A 2
B13_5 B 0.123(2) 0.4038(8) 0.5637(7) 0.044(4) Uiso 0.114(3) 1 d PG A 2
C13_5 C 0.152(2) 0.4752(9) 0.6086(7) 0.044(4) Uiso 0.114(3) 1 d PG A 2
C23_5 C 0.249(2) 0.4141(9) 0.6300(7) 0.044(4) Uiso 0.114(3) 1 d PG A 2
C33_5 C 0.301(2) 0.4530(10) 0.6723(7) 0.044(4) Uiso 0.114(3) 1 d PG A 2
C43_5 C 0.253(2) 0.5522(10) 0.6922(7) 0.044(4) Uiso 0.114(3) 1 d PG A 2
H43_5 H 0.2872 0.5783 0.7203 0.053 Uiso 0.114(3) 1 d PG A 2
C53_5 C 0.157(2) 0.6141(10) 0.6717(7) 0.044(4) Uiso 0.114(3) 1 d PG A 2
H53_5 H 0.1268 0.6811 0.6860 0.053 Uiso 0.114(3) 1 d PG A 2
C63_5 C 0.105(2) 0.5761(9) 0.6297(7) 0.044(4) Uiso 0.114(3) 1 d PG A 2
H63_5 H 0.0403 0.6175 0.6156 0.053 Uiso 0.114(3) 1 d PG A 2
C73_5 C 0.286(2) 0.3091(9) 0.6028(7) 0.044(4) Uiso 0.114(3) 1 d PG A 2
H73_5 H 0.2712 0.2359 0.6200 0.053 Uiso 0.114(3) 1 d PG A 2
O13_5 O 0.039(2) 0.4186(8) 0.5286(7) 0.044(4) Uiso 0.114(3) 1 d PG A 2
H13_5 H 0.0045 0.4830 0.5314 0.066 Uiso 0.114(3) 1 d PG A 2
O23_5 O 0.203(2) 0.3101(9) 0.5622(7) 0.044(4) Uiso 0.114(3) 1 d PG A 2
O33_5 O 0.401(2) 0.3029(10) 0.5896(7) 0.044(4) Uiso 0.114(3) 1 d PG A 2
H33_5 H 0.4150 0.3622 0.5742 0.066 Uiso 0.114(3) 1 d PG A 2
O43_5 O 0.032(2) 0.2607(8) 0.4577(7) 0.044(4) Uiso 0.114(3) 1 d PG A 2
Br14_5 Br 0.226(2) -0.2593(11) 0.2916(8) 0.054(2) Uiso 0.114(3) 1 d PG A 2
B14_5 B 0.215(2) 0.0188(9) 0.4311(7) 0.044(4) Uiso 0.114(3) 1 d PG A 2
C14_5 C 0.135(2) -0.0004(9) 0.3862(7) 0.044(4) Uiso 0.114(3) 1 d PG A 2
C24_5 C 0.194(2) -0.0925(10) 0.3642(7) 0.044(4) Uiso 0.114(3) 1 d PG A 2
C34_5 C 0.147(2) -0.1352(10) 0.3217(7) 0.044(4) Uiso 0.114(3) 1 d PG A 2
C44_5 C 0.043(2) -0.0855(10) 0.3018(7) 0.044(4) Uiso 0.114(3) 1 d PG A 2
H44_5 H 0.0115 -0.1136 0.2736 0.053 Uiso 0.114(3) 1 d PG A 2
C54_5 C -0.016(2) 0.0048(9) 0.3230(7) 0.044(4) Uiso 0.114(3) 1 d PG A 2
H54_5 H -0.0863 0.0370 0.3090 0.053 Uiso 0.114(3) 1 d PG A 2
C64_5 C 0.029(2) 0.0484(9) 0.3654(7) 0.044(4) Uiso 0.114(3) 1 d PG A 2
H64_5 H -0.0106 0.1095 0.3797 0.053 Uiso 0.114(3) 1 d PG A 2
C74_5 C 0.305(2) -0.1329(11) 0.3921(8) 0.044(4) Uiso 0.114(3) 1 d PG A 2
H74_5 H 0.3751 -0.1137 0.3751 0.053 Uiso 0.114(3) 1 d PG A 2
O14_5 O 0.206(2) 0.0948(9) 0.4667(7) 0.044(4) Uiso 0.114(3) 1 d PG A 2
H14_5 H 0.1504 0.1417 0.4608 0.066 Uiso 0.114(3) 1 d PG A 2
O24_5 O 0.311(2) -0.0592(10) 0.4325(7) 0.044(4) Uiso 0.114(3) 1 d PG A 2
O34_5 O 0.312(2) -0.2530(11) 0.4047(8) 0.044(4) Uiso 0.114(3) 1 d PG A 2
H34_5 H 0.2490 -0.2736 0.4148 0.066 Uiso 0.114(3) 1 d PG A 2
O44_5 O 0.376(2) 0.0920(10) 0.5372(7) 0.044(4) Uiso 0.114(3) 1 d PG A 2

loop_
_atom_site_aniso_label
_atom_site_aniso_U_11
_atom_site_aniso_U_22
_atom_site_aniso_U_33
_atom_site_aniso_U_23
_atom_site_aniso_U_13
_atom_site_aniso_U_12
Br1_1 0.0462(10) 0.0689(12) 0.0374(10) -0.0041(8) -0.0102(8) 0.0184(9)
O1_1 0.045(7) 0.057(7) 0.027(6) -0.016(5) -0.016(5) 0.019(6)
O2_1 0.038(6) 0.043(6) 0.043(7) -0.015(5) -0.013(5) 0.008(5)
O3_1 0.029(6) 0.049(7) 0.048(7) -0.001(5) 0.001(5) 0.007(5)
O4_1 0.032(5) 0.043(6) 0.035(6) -0.007(5) -0.005(4) 0.024(5)
Br1_2 0.0634(11) 0.0470(9) 0.0375(9) -0.0062(8) -0.0021(8) 0.0225(9)
O1_2 0.051(7) 0.055(7) 0.037(6) -0.002(6) -0.012(5) 0.021(6)
O2_2 0.033(6) 0.040(6) 0.046(7) -0.011(5) -0.008(5) 0.011(5)
O3_2 0.043(6) 0.035(6) 0.038(6) -0.001(5) 0.000(5) 0.006(5)
O4_2 0.039(6) 0.030(5) 0.034(6) -0.010(4) -0.001(5) 0.003(5)
Br1_3 0.0524(11) 0.0678(12) 0.0399(10) -0.0045(9) -0.0130(8) 0.0223(10)
O1_3 0.045(7) 0.052(7) 0.053(8) -0.013(6) -0.008(6) 0.021(6)
O2_3 0.040(6) 0.047(6) 0.024(6) -0.015(5) -0.002(5) 0.020(5)
O3_3 0.030(5) 0.037(6) 0.045(7) -0.004(5) 0.013(5) 0.008(5)
O4_3 0.040(7) 0.052(7) 0.047(7) -0.008(6) 0.000(5) 0.009(6)
Br1_4 0.0566(10) 0.0547(11) 0.0359(9) -0.0162(8) -0.0055(7) 0.0153(9)
O1_4 0.043(6) 0.042(7) 0.044(7) -0.019(5) -0.016(5) 0.017(5)
O2_4 0.031(5) 0.042(6) 0.044(7) -0.012(5) -0.020(5) 0.014(5)
O3_4 0.028(5) 0.030(5) 0.038(6) 0.009(4) -0.012(4) 0.011(4)
O4_4 0.050(7) 0.043(7) 0.039(7) -0.001(5) -0.003(5) 0.014(6)

loop_
_atom_type_symbol
_atom_type_description
_atom_type_scat_dispersion_real
_atom_type_scat_dispersion_imag
_atom_type_scat_source
C C 0.0033 0.0016 'International Tables Vol C Tables 4.2.6.8 and 6.1.1.4'
H H 0.0000 0.0000 'International Tables Vol C Tables 4.2.6.8 and 6.1.1.4'
B B 0.0013 0.0007 'International Tables Vol C Tables 4.2.6.8 and 6.1.1.4'
Br Br -0.2901 2.4595 'International Tables Vol C Tables 4.2.6.8 and 6.1.1.4'
O O 0.0106 0.0060 'International Tables Vol C Tables 4.2.6.8 and 6.1.1.4'

loop_
_exptl_crystal_face_index_h
_exptl_crystal_face_index_k
_exptl_crystal_face_index_l
_exptl_crystal_face_perp_dist
0 0 1 0.115
0 0 -1 0.115
1 1 0 0.19
-1 -1 0 0.19
1 1 -2 0.18
-1 -1 2 0.18
1 -1 -2 0.19
-1 1 2 0.19

loop_
_geom_angle_atom_site_label_1
_geom_angle_atom_site_label_2
_geom_angle_atom_site_label_3
_geom_angle
_geom_angle_site_symmetry_1
_geom_angle_site_symmetry_3
_geom_angle_publ_flag
O1_1 B1_1 O2_1 118.9(9) . . ?
O1_1 B1_1 C1_1 132.4(9) . . ?
O2_1 B1_1 C1_1 108.7(7) . . ?
C6_1 C1_1 C2_1 119.6(7) . . ?
C6_1 C1_1 B1_1 136.7(8) . . ?
C2_1 C1_1 B1_1 103.7(7) . . ?
C1_1 C2_1 C3_1 120.8(7) . . ?
C1_1 C2_1 C7_1 111.6(7) . . ?
C3_1 C2_1 C7_1 127.6(8) . . ?
C4_1 C3_1 C2_1 118.3(8) . . ?
C4_1 C3_1 Br1_1 119.1(7) . . ?
C2_1 C3_1 Br1_1 122.6(6) . . ?
C5_1 C4_1 C3_1 122.1(9) . . ?
C4_1 C5_1 C6_1 119.8(9) . . ?
C1_1 C6_1 C5_1 119.4(9) . . ?
O3_1 C7_1 O2_1 110.5(7) . . ?
O3_1 C7_1 C2_1 119.3(7) . . ?
O2_1 C7_1 C2_1 105.0(7) . . ?
B1_1 O2_1 C7_1 111.0(7) . . ?
O1_2 B1_2 O2_2 118.9(9) . . ?
O1_2 B1_2 C1_2 131.7(9) . . ?
O2_2 B1_2 C1_2 109.4(7) . . ?
C6_2 C1_2 C2_2 119.9(8) . . ?
C6_2 C1_2 B1_2 136.8(8) . . ?
C2_2 C1_2 B1_2 103.3(7) . . ?
C3_2 C2_2 C1_2 119.8(7) . . ?
C3_2 C2_2 C7_2 128.5(8) . . ?
C1_2 C2_2 C7_2 111.7(7) . . ?
C4_2 C3_2 C2_2 119.2(8) . . ?
C4_2 C3_2 Br1_2 119.3(7) . . ?
C2_2 C3_2 Br1_2 121.4(6) . . ?
C5_2 C4_2 C3_2 121.4(9) . . ?
C4_2 C5_2 C6_2 120.0(9) . . ?
C1_2 C6_2 C5_2 119.6(9) . . ?
O3_2 C7_2 O2_2 109.3(7) . . ?
O3_2 C7_2 C2_2 120.1(7) . . ?
O2_2 C7_2 C2_2 104.9(7) . . ?
B1_2 O2_2 C7_2 110.7(7) . . ?
O1_3 B1_3 O2_3 118.8(9) . . ?
O1_3 B1_3 C1_3 132.1(9) . . ?
O2_3 B1_3 C1_3 109.1(7) . . ?
C2_3 C1_3 C6_3 119.4(8) . . ?
C2_3 C1_3 B1_3 103.6(7) . . ?
C6_3 C1_3 B1_3 137.0(8) . . ?
C1_3 C2_3 C3_3 120.4(7) . . ?
C1_3 C2_3 C7_3 112.2(7) . . ?
C3_3 C2_3 C7_3 127.4(8) . . ?
C4_3 C3_3 C2_3 118.9(8) . . ?
C4_3 C3_3 Br1_3 119.7(7) . . ?
C2_3 C3_3 Br1_3 121.4(6) . . ?
C5_3 C4_3 C3_3 121.9(9) . . ?
C4_3 C5_3 C6_3 119.6(9) . . ?
C5_3 C6_3 C1_3 119.9(9) . . ?
O3_3 C7_3 O2_3 108.8(7) . . ?
O3_3 C7_3 C2_3 119.5(7) . . ?
O2_3 C7_3 C2_3 104.4(7) . . ?
B1_3 O2_3 C7_3 110.8(7) . . ?
O1_4 B1_4 O2_4 118.2(9) . . ?
O1_4 B1_4 C1_4 132.3(9) . . ?
O2_4 B1_4 C1_4 109.5(7) . . ?
C6_4 C1_4 C2_4 119.4(8) . . ?
C6_4 C1_4 B1_4 137.0(8) . . ?
C2_4 C1_4 B1_4 103.6(7) . . ?
C3_4 C2_4 C1_4 120.4(7) . . ?
C3_4 C2_4 C7_4 128.2(7) . . ?
C1_4 C2_4 C7_4 111.3(7) . . ?
C4_4 C3_4 C2_4 119.2(8) . . ?
C4_4 C3_4 Br1_4 119.9(7) . . ?
C2_4 C3_4 Br1_4 120.9(6) . . ?
C5_4 C4_4 C3_4 121.0(9) . . ?
C4_4 C5_4 C6_4 120.6(9) . . ?
C1_4 C6_4 C5_4 119.4(9) . . ?
O3_4 C7_4 O2_4 109.3(6) . . ?
O3_4 C7_4 C2_4 117.1(6) . . ?
O2_4 C7_4 C2_4 104.9(7) . . ?
B1_4 O2_4 C7_4 110.7(7) . . ?
O11_5 B11_5 O21_5 118.9 . . ?
O11_5 B11_5 C11_5 132.4 . . ?
O21_5 B11_5 C11_5 108.7 . . ?
C61_5 C11_5 C21_5 119.5 . . ?
C61_5 C11_5 B11_5 136.8 . . ?
C21_5 C11_5 B11_5 103.7 . . ?
C11_5 C21_5 C31_5 120.7 . . ?
C11_5 C21_5 C71_5 111.6 . . ?
C31_5 C21_5 C71_5 127.7 . . ?
C41_5 C31_5 C21_5 118.2 . . ?
C41_5 C31_5 Br11_5 119.3 . . ?
C21_5 C31_5 Br11_5 122.5 . . ?
C51_5 C41_5 C31_5 122.3 . . ?
C41_5 C51_5 C61_5 119.8 . . ?
C51_5 C61_5 C11_5 119.5 . . ?
O31_5 C71_5 O21_5 110.5 . . ?
O31_5 C71_5 C21_5 119.5 . . ?
O21_5 C71_5 C21_5 105.1 . . ?
B11_5 O21_5 C71_5 110.9 . . ?
O12_5 B12_5 O22_5 118.9 . . ?
O12_5 B12_5 C12_5 131.7 . . ?
O22_5 B12_5 C12_5 109.4 . . ?
C62_5 C12_5 C22_5 119.9 . . ?
C62_5 C12_5 B12_5 136.8 . . ?
C22_5 C12_5 B12_5 103.3 . . ?
C32_5 C22_5 C12_5 119.7 . . ?
C32_5 C22_5 C72_5 128.5 . . ?
C12_5 C22_5 C72_5 111.7 . . ?
C42_5 C32_5 C22_5 119.1 . . ?
C42_5 C32_5 Br12_5 119.6 . . ?
C22_5 C32_5 Br12_5 121.3 . . ?
C52_5 C42_5 C32_5 121.6 . . ?
C42_5 C52_5 C62_5 120.0 . . ?
C52_5 C62_5 C12_5 119.7 . . ?
O32_5 C72_5 O22_5 109.3 . . ?
O32_5 C72_5 C22_5 120.4 . . ?
O22_5 C72_5 C22_5 104.9 . . ?
B12_5 O22_5 C72_5 110.6 . . ?
O13_5 B13_5 O23_5 118.9 . . ?
O13_5 B13_5 C13_5 132.1 . . ?
O23_5 B13_5 C13_5 109.0 . . ?
C23_5 C13_5 C63_5 119.5 . . ?
C23_5 C13_5 B13_5 103.6 . . ?
C63_5 C13_5 B13_5 136.9 . . ?
C13_5 C23_5 C33_5 120.3 . . ?
C13_5 C23_5 C73_5 112.2 . . ?
C33_5 C23_5 C73_5 127.4 . . ?
C43_5 C33_5 C23_5 118.8 . . ?
C43_5 C33_5 Br13_5 120.0 . . ?
C23_5 C33_5 Br13_5 121.3 . . ?
C53_5 C43_5 C33_5 122.1 . . ?
C43_5 C53_5 C63_5 119.5 . . ?
C53_5 C63_5 C13_5 119.9 . . ?
O33_5 C73_5 O23_5 108.7 . . ?
O33_5 C73_5 C23_5 119.7 . . ?
O23_5 C73_5 C23_5 104.4 . . ?
B13_5 O23_5 C73_5 110.7 . . ?
O14_5 B14_5 O24_5 118.2 . . ?
O14_5 B14_5 C14_5 132.3 . . ?
O24_5 B14_5 C14_5 109.5 . . ?
C64_5 C14_5 C24_5 119.5 . . ?
C64_5 C14_5 B14_5 137.0 . . ?
C24_5 C14_5 B14_5 103.6 . . ?
C34_5 C24_5 C14_5 120.3 . . ?
C34_5 C24_5 C74_5 128.3 . . ?
C14_5 C24_5 C74_5 111.4 . . ?
C44_5 C34_5 C24_5 119.1 . . ?
C44_5 C34_5 Br14_5 120.2 . . ?
C24_5 C34_5 Br14_5 120.7 . . ?
C54_5 C44_5 C34_5 121.2 . . ?
C44_5 C54_5 C64_5 120.4 . . ?
C54_5 C64_5 C14_5 119.4 . . ?
O34_5 C74_5 O24_5 109.2 . . ?
O34_5 C74_5 C24_5 117.3 . . ?
O24_5 C74_5 C24_5 104.9 . . ?
B14_5 O24_5 C74_5 110.7 . . ?

loop_
_geom_bond_atom_site_label_1
_geom_bond_atom_site_label_2
_geom_bond_distance
_geom_bond_site_symmetry_2
_geom_bond_publ_flag
Br1_1 C3_1 1.880(9) . ?
B1_1 O1_1 1.353(11) . ?
B1_1 O2_1 1.368(11) . ?
B1_1 C1_1 1.558(11) . ?
C1_1 C6_1 1.394(11) . ?
C1_1 C2_1 1.395(11) . ?
C2_1 C3_1 1.396(10) . ?
C2_1 C7_1 1.492(11) . ?
C3_1 C4_1 1.375(6) . ?
C4_1 C5_1 1.374(6) . ?
C5_1 C6_1 1.395(12) . ?
C7_1 O3_1 1.368(10) . ?
C7_1 O2_1 1.443(10) . ?
Br1_2 C3_2 1.889(9) . ?
B1_2 O1_2 1.358(11) . ?
B1_2 O2_2 1.370(12) . ?
B1_2 C1_2 1.550(11) . ?
C1_2 C6_2 1.391(11) . ?
C1_2 C2_2 1.401(11) . ?
C2_2 C3_2 1.399(10) . ?
C2_2 C7_2 1.495(11) . ?
C3_2 C4_2 1.376(6) . ?
C4_2 C5_2 1.375(6) . ?
C5_2 C6_2 1.391(12) . ?
C7_2 O3_2 1.368(10) . ?
C7_2 O2_2 1.443(11) . ?
Br1_3 C3_3 1.893(9) . ?
B1_3 O1_3 1.351(11) . ?
B1_3 O2_3 1.372(12) . ?
B1_3 C1_3 1.551(12) . ?
C1_3 C2_3 1.393(11) . ?
C1_3 C6_3 1.398(11) . ?
C2_3 C3_3 1.394(10) . ?
C2_3 C7_3 1.493(11) . ?
C3_3 C4_3 1.374(6) . ?
C4_3 C5_3 1.374(6) . ?
C5_3 C6_3 1.388(12) . ?
C7_3 O3_3 1.374(9) . ?
C7_3 O2_3 1.452(10) . ?
Br1_4 C3_4 1.891(9) . ?
B1_4 O1_4 1.353(11) . ?
B1_4 O2_4 1.374(12) . ?
B1_4 C1_4 1.548(11) . ?
C1_4 C6_4 1.394(11) . ?
C1_4 C2_4 1.401(11) . ?
C2_4 C3_4 1.397(10) . ?
C2_4 C7_4 1.506(11) . ?
C3_4 C4_4 1.376(6) . ?
C4_4 C5_4 1.376(6) . ?
C5_4 C6_4 1.395(12) . ?
C7_4 O3_4 1.388(9) . ?
C7_4 O2_4 1.440(10) . ?
Br11_5 C31_5 1.8806 . ?
B11_5 O11_5 1.3526 . ?
B11_5 O21_5 1.3685 . ?
B11_5 C11_5 1.5585 . ?
C11_5 C61_5 1.3942 . ?
C11_5 C21_5 1.3952 . ?
C21_5 C31_5 1.3982 . ?
C21_5 C71_5 1.4913 . ?
C31_5 C41_5 1.3729 . ?
C41_5 C51_5 1.3720 . ?
C51_5 C61_5 1.3934 . ?
C71_5 O31_5 1.3666 . ?
C71_5 O21_5 1.4424 . ?
Br12_5 C32_5 1.8893 . ?
B12_5 O12_5 1.3573 . ?
B12_5 O22_5 1.3703 . ?
B12_5 C12_5 1.5511 . ?
C12_5 C62_5 1.3907 . ?
C12_5 C22_5 1.4013 . ?
C22_5 C32_5 1.4009 . ?
C22_5 C72_5 1.4945 . ?
C32_5 C42_5 1.3745 . ?
C42_5 C52_5 1.3734 . ?
C52_5 C62_5 1.3903 . ?
C72_5 O32_5 1.3666 . ?
C72_5 O22_5 1.4440 . ?
Br13_5 C33_5 1.8921 . ?
B13_5 O13_5 1.3511 . ?
B13_5 O23_5 1.3727 . ?
B13_5 C13_5 1.5514 . ?
C13_5 C23_5 1.3924 . ?
C13_5 C63_5 1.3983 . ?
C23_5 C33_5 1.3963 . ?
C23_5 C73_5 1.4923 . ?
C33_5 C43_5 1.3725 . ?
C43_5 C53_5 1.3722 . ?
C53_5 C63_5 1.3871 . ?
C73_5 O33_5 1.3726 . ?
C73_5 O23_5 1.4526 . ?
Br14_5 C34_5 1.8913 . ?
B14_5 O14_5 1.3527 . ?
B14_5 O24_5 1.3746 . ?
B14_5 C14_5 1.5486 . ?
C14_5 C64_5 1.3944 . ?
C14_5 C24_5 1.4007 . ?
C24_5 C34_5 1.3992 . ?
C24_5 C74_5 1.5055 . ?
C34_5 C44_5 1.3746 . ?
C44_5 C54_5 1.3737 . ?
C54_5 C64_5 1.3942 . ?
C74_5 O34_5 1.3867 . ?
C74_5 O24_5 1.4408 . ?
